data_7248853
loop_
_publ_author_name
'Blundell, Toby J.'
'Ogar, Joseph O.'
'Brannan, Michael J.'
'Rusbridge, Elizabeth K.'
'Wallis, John D.'
'Akutsu, Hiroki'
'Nakazawa, Yasuhiro'
'Imajo, Shusaku'
'Martin, Lee'

_publ_section_title
;
 BEDT-TTF radical-cation salts with tris(oxalato)chromate and guest
 additives.
;
_journal_issue 26
_journal_name_full 'RSC advances'
_journal_page_first 18444
_journal_page_last 18452
_journal_paper_doi 10.1039/d4ra03425b
_journal_volume 14
_journal_year 2024
_chemical_formula_moiety 'C6 Cr O12, 4(C10 H8 S8), H3 O [+ solvent]'
_chemical_formula_sum 'C53 H39 Cr O15 S32'
_chemical_formula_weight 1993.80
_space_group_crystal_system monoclinic
_space_group_IT_number 15
_space_group_name_Hall '-C 2yc'
_space_group_name_H-M_alt 'C 1 2/c 1'
_atom_sites_solution_hydrogens geom
_atom_sites_solution_primary direct
_atom_sites_solution_secondary difmap
_audit_update_record
;
2024-03-07 deposited with the CCDC.	2024-05-30 downloaded from the CCDC.
;
_cell_angle_alpha 90.0000
_cell_angle_beta 92.995(7)
_cell_angle_gamma 90.0000
_cell_formula_units_Z 4
_cell_length_a 10.3201(11)
_cell_length_b 19.970(3)
_cell_length_c 35.467(4)
_cell_measurement_reflns_used 16058
_cell_measurement_temperature 298
_cell_measurement_theta_max 27.56
_cell_measurement_theta_min 2.04
_cell_volume 7299.5(16)
_computing_cell_refinement 'RAPID AUTO'
_computing_data_collection 'RAPID AUTO (Rigaku, ????)'
_computing_data_reduction 'RAPID AUTO'
_computing_molecular_graphics 'CrystalStructure 4.3'
_computing_publication_material 'CrystalStructure 4.3 (Rigaku, 2018)'
_computing_structure_refinement 'SHELXL Version 2018/3 (Sheldrick, 2008)'
_computing_structure_solution 'SIR2014 (Burla, et al., 2014)'
_diffrn_ambient_temperature 298
_diffrn_detector_area_resol_mean 10.000
_diffrn_measured_fraction_theta_full 0.988
_diffrn_measured_fraction_theta_max 0.988
_diffrn_measurement_device_type 'Rigaku R-AXIS RAPID'
_diffrn_measurement_method \w
_diffrn_radiation_type 'Mo K\a'
_diffrn_radiation_wavelength 0.71075
_diffrn_reflns_av_R_equivalents 0.0987
_diffrn_reflns_av_unetI/netI 0.1284
_diffrn_reflns_Laue_measured_fraction_full 0.988
_diffrn_reflns_Laue_measured_fraction_max 0.988
_diffrn_reflns_limit_h_max 13
_diffrn_reflns_limit_h_min -13
_diffrn_reflns_limit_k_max 25
_diffrn_reflns_limit_k_min -25
_diffrn_reflns_limit_l_max 45
_diffrn_reflns_limit_l_min -39
_diffrn_reflns_number 31619
_diffrn_reflns_point_group_measured_fraction_full 0.988
_diffrn_reflns_point_group_measured_fraction_max 0.988
_diffrn_reflns_theta_full 25.242
_diffrn_reflns_theta_max 27.481
_diffrn_reflns_theta_min 2.119
_diffrn_standards_number 0
_exptl_absorpt_coefficient_mu 1.135
_exptl_absorpt_correction_T_max 0.913
_exptl_absorpt_correction_T_min 0.242
_exptl_absorpt_correction_type multi-scan
_exptl_absorpt_process_details 'ABSCOR (Rigaku, 1995)'
_exptl_crystal_colour black
_exptl_crystal_density_diffrn 1.814
_exptl_crystal_density_method 'not measured'
_exptl_crystal_description block
_exptl_crystal_F_000 4052.00
_exptl_crystal_size_max 0.200
_exptl_crystal_size_mid 0.200
_exptl_crystal_size_min 0.080
_refine_diff_density_max 1.21
_refine_diff_density_min -1.51
_refine_ls_extinction_method none
_refine_ls_goodness_of_fit_ref 3.330
_refine_ls_hydrogen_treatment mixed
_refine_ls_number_parameters 417
_refine_ls_number_reflns 8283
_refine_ls_number_restraints 0
_refine_ls_R_factor_all 0.2843
_refine_ls_R_factor_gt 0.2301
_refine_ls_shift/su_max 0.000
_refine_ls_structure_factor_coef Fsqd
_refine_ls_weighting_details 'w = 1/[\s^2^(Fo^2^)+(0.1000P)^2^] where P=(Fo^2^+2Fc^2^)/3'
_refine_ls_weighting_scheme calc
_refine_ls_wR_factor_gt 0.5352
_refine_ls_wR_factor_ref 0.5535
_reflns_Friedel_coverage 0.000
_reflns_number_gt 5141
_reflns_number_total 8283
_reflns_threshold_expression F^2^>2.0\s(F^2^)
_cod_data_source_file d4ra03425b1.cif
_cod_data_source_block M191031B
_cod_original_cell_volume 7299.5(15)
_cod_database_code 7248853

loop_
_space_group_symop_operation_xyz
'x, y, z'
'-x, y, -z+1/2'
'x+1/2, y+1/2, z'
'-x+1/2, y+1/2, -z+1/2'
'-x, -y, -z'
'x, -y, z-1/2'
'-x+1/2, -y+1/2, -z'
'x+1/2, -y+1/2, z-1/2'

loop_
_atom_site_label
_atom_site_type_symbol
_atom_site_fract_x
_atom_site_fract_y
_atom_site_fract_z
_atom_site_U_iso_or_equiv
_atom_site_adp_type
_atom_site_occupancy
_atom_site_site_symmetry_order
_atom_site_calc_flag
_atom_site_refinement_flags_posn
_atom_site_refinement_flags_adp
_atom_site_refinement_flags_occupancy
_atom_site_disorder_assembly
_atom_site_disorder_group
Cr1 Cr 0.500000 0.0804(2) 0.250000 0.0874(16) Uani 1 2 d S T P . .
S1 S 0.1738(4) -0.0177(2) 0.12055(17) 0.0771(17) Uani 1 1 d . . . . .
S2 S -0.1063(4) 0.0693(3) 0.09068(19) 0.0860(18) Uani 1 1 d . . . . .
S3 S 0.2589(3) 0.0125(2) 0.04383(16) 0.0639(14) Uani 1 1 d . . . . .
S4 S 0.0246(3) 0.08688(19) 0.02006(15) 0.0611(13) Uani 1 1 d . . . . .
S5 S 0.3820(4) 0.04311(19) -0.03657(16) 0.0624(13) Uani 1 1 d . . . . .
S6 S 0.1445(4) 0.1168(2) -0.06046(15) 0.0640(14) Uani 1 1 d . . . . .
S7 S 0.5186(4) 0.0707(2) -0.10563(18) 0.0738(16) Uani 1 1 d . . . . .
S8 S 0.2465(5) 0.1565(3) -0.13430(19) 0.0867(17) Uani 1 1 d . . . . .
S9 S 0.5866(4) 0.1121(2) 0.10837(18) 0.0756(16) Uani 1 1 d . . . . .
S10 S 0.2979(4) 0.1946(2) 0.07981(17) 0.0715(15) Uani 1 1 d . . . . .
S11 S 0.6645(3) 0.14312(18) 0.03111(15) 0.0585(13) Uani 1 1 d . . . . .
S12 S 0.4236(4) 0.2138(2) 0.00794(15) 0.0620(13) Uani 1 1 d . . . . .
S13 S 0.7816(4) 0.17446(19) -0.04997(16) 0.0619(13) Uani 1 1 d . . . . .
S14 S 0.5398(3) 0.2461(2) -0.07343(15) 0.0608(13) Uani 1 1 d . . . . .
S15 S 0.9044(4) 0.1934(2) -0.12189(19) 0.0785(16) Uani 1 1 d . . . . .
S16 S 0.6146(6) 0.2728(3) -0.15070(18) 0.0886(17) Uani 1 1 d . . . . .
O1 O 0.3432(11) 0.0748(6) 0.2794(4) 0.082(4) Uani 1 1 d . . . . .
O2 O 0.4051(12) 0.0119(6) 0.2184(4) 0.078(4) Uani 1 1 d . . . . .
O3 O 0.1802(15) 0.0048(6) 0.2850(5) 0.099(5) Uani 1 1 d . . . . .
O4 O 0.2378(12) -0.0485(8) 0.2164(5) 0.094(5) Uani 1 1 d . . . . .
O5 O 0.4302(16) 0.1555(8) 0.2203(5) 0.106(5) Uani 1 1 d . . . . .
O6 O 0.4209(18) 0.2681(9) 0.2182(7) 0.149(8) Uani 1 1 d . . . . .
O7 O 0.000000 -0.0980(10) 0.250000 0.144(11) Uani 1 2 d S T P . .
H7A H 0.000000 -0.052036 0.250000 0.173 Uiso 1 2 d R U P . .
H7B H -0.061140 -0.119146 0.240190 0.173 Uiso 1 1 d R U . . .
C1 C 0.0312(16) -0.0106(10) 0.1435(7) 0.086(7) Uani 1 1 d . . . . .
H1A H -0.024863 -0.046879 0.134628 0.103 Uiso 1 1 calc R U . . .
H1B H 0.052087 -0.018793 0.170122 0.103 Uiso 1 1 calc R U . . .
C2 C -0.041(4) 0.0474(12) 0.1411(8) 0.143(12) Uani 1 1 d . . . . .
H2A H 0.011661 0.084258 0.150874 0.171 Uiso 1 1 calc R U . . .
H2B H -0.114279 0.042861 0.157115 0.171 Uiso 1 1 calc R U . . .
C3 C 0.1413(16) 0.0160(9) 0.0747(6) 0.076(6) Uani 1 1 d . . . . .
C4 C 0.0372(15) 0.0521(7) 0.0662(6) 0.068(6) Uani 1 1 d . . . . .
C5 C 0.1817(11) 0.0596(6) 0.0088(6) 0.049(4) Uani 1 1 d . . . . .
C6 C 0.2244(13) 0.0694(7) -0.0234(6) 0.054(4) Uani 1 1 d . . . . .
C7 C 0.3820(11) 0.0838(7) -0.0800(6) 0.061(5) Uani 1 1 d . . . . .
C8 C 0.2695(15) 0.1155(6) -0.0908(5) 0.056(5) Uani 1 1 d . . . . .
C9 C 0.452(6) 0.0787(17) -0.1549(10) 0.22(3) Uani 1 1 d . . . . .
H9A H 0.514938 0.102408 -0.169221 0.268 Uiso 1 1 calc R U . . .
H9B H 0.442846 0.034125 -0.165499 0.268 Uiso 1 1 calc R U . . .
C10 C 0.360(3) 0.104(2) -0.1591(13) 0.20(2) Uani 1 1 d . . . . .
H10A H 0.303959 0.067735 -0.168168 0.242 Uiso 1 1 calc R U . . .
H10B H 0.374007 0.130707 -0.181346 0.242 Uiso 1 1 calc R U . . .
C11 C 0.4358(17) 0.1077(9) 0.1278(6) 0.074(6) Uani 1 1 d . . . . .
H11A H 0.389227 0.070082 0.116227 0.089 Uiso 1 1 calc R U . . .
H11B H 0.449627 0.097644 0.154421 0.089 Uiso 1 1 calc R U . . .
C12 C 0.3505(17) 0.1676(9) 0.1241(7) 0.089(7) Uani 1 1 d . . . . .
H12A H 0.396191 0.204553 0.136554 0.107 Uiso 1 1 calc R U . . .
H12B H 0.274224 0.158750 0.138148 0.107 Uiso 1 1 calc R U . . .
C13 C 0.5464(11) 0.1469(6) 0.0653(5) 0.042(4) Uani 1 1 d . . . . .
C14 C 0.4316(10) 0.1801(7) 0.0547(6) 0.066(6) Uani 1 1 d . . . . .
C15 C 0.5783(14) 0.1864(6) -0.0050(5) 0.051(4) Uani 1 1 d . . . . .
C16 C 0.6271(12) 0.2005(6) -0.0374(5) 0.044(4) Uani 1 1 d . . . . .
C17 C 0.7733(12) 0.2071(7) -0.0943(5) 0.052(4) Uani 1 1 d . . . . .
C18 C 0.6590(17) 0.2428(7) -0.1071(6) 0.064(5) Uani 1 1 d . . . . .
C19 C 0.834(2) 0.1986(13) -0.1680(7) 0.116(10) Uani 1 1 d . . . . .
H19A H 0.902106 0.196146 -0.185797 0.139 Uiso 1 1 calc R U . . .
H19B H 0.777531 0.160203 -0.172541 0.139 Uiso 1 1 calc R U . . .
C20 C 0.7514(18) 0.2656(11) -0.1762(7) 0.088(7) Uani 1 1 d . . . . .
H20A H 0.725578 0.267167 -0.202871 0.106 Uiso 1 1 calc R U . . .
H20B H 0.806891 0.303888 -0.170625 0.106 Uiso 1 1 calc R U . . .
C21 C 0.261(3) 0.0238(9) 0.2678(8) 0.107(10) Uani 1 1 d . . . . .
C22 C 0.297(2) -0.0069(11) 0.2312(8) 0.096(8) Uani 1 1 d . . . . .
C23 C 0.459(3) 0.2166(9) 0.2321(7) 0.106(10) Uani 1 1 d . . . . .

loop_
_atom_site_aniso_label
_atom_site_aniso_U_11
_atom_site_aniso_U_22
_atom_site_aniso_U_33
_atom_site_aniso_U_23
_atom_site_aniso_U_13
_atom_site_aniso_U_12
Cr1 0.117(4) 0.050(2) 0.098(4) 0.000 0.022(3) 0.000
S1 0.041(2) 0.068(3) 0.124(5) 0.046(3) 0.013(3) 0.0158(19)
S2 0.048(2) 0.083(3) 0.128(5) 0.031(3) 0.022(3) 0.029(2)
S3 0.0365(18) 0.042(2) 0.113(4) 0.009(2) 0.004(2) 0.0133(15)
S4 0.0357(18) 0.042(2) 0.107(4) 0.002(2) 0.009(2) 0.0091(15)
S5 0.0402(19) 0.038(2) 0.109(4) 0.005(2) 0.007(2) 0.0071(15)
S6 0.0387(19) 0.052(2) 0.101(4) 0.007(2) 0.006(2) 0.0198(16)
S7 0.044(2) 0.043(2) 0.136(5) 0.008(3) 0.024(3) 0.0146(17)
S8 0.092(4) 0.064(3) 0.107(5) 0.017(3) 0.031(3) 0.028(3)
S9 0.057(2) 0.056(3) 0.114(4) 0.020(3) 0.017(3) 0.008(2)
S10 0.038(2) 0.068(3) 0.110(4) 0.014(3) 0.014(2) 0.0115(18)
S11 0.0384(18) 0.0332(19) 0.104(4) 0.011(2) 0.006(2) 0.0097(14)
S12 0.0391(19) 0.050(2) 0.097(4) 0.000(2) 0.002(2) 0.0124(17)
S13 0.0400(19) 0.037(2) 0.109(4) 0.005(2) 0.011(2) 0.0102(15)
S14 0.0373(18) 0.049(2) 0.096(4) 0.002(2) 0.006(2) 0.0071(16)
S15 0.063(3) 0.052(3) 0.125(5) 0.000(3) 0.042(3) 0.001(2)
S16 0.097(4) 0.082(4) 0.086(4) 0.008(3) -0.002(3) -0.003(3)
O1 0.065(7) 0.062(8) 0.123(12) -0.004(8) 0.037(8) 0.016(6)
O2 0.078(8) 0.038(6) 0.119(12) -0.006(7) 0.026(8) 0.002(6)
O3 0.117(11) 0.047(7) 0.139(14) -0.010(8) 0.061(11) -0.021(7)
O4 0.052(7) 0.096(11) 0.135(14) -0.003(11) 0.025(8) 0.007(7)
O5 0.130(12) 0.077(10) 0.112(13) 0.000(9) 0.020(10) 0.035(9)
O6 0.149(15) 0.106(14) 0.20(2) -0.013(14) 0.078(14) 0.054(12)
O7 0.20(3) 0.046(12) 0.20(3) 0.000 0.10(2) 0.000
C1 0.045(9) 0.079(13) 0.129(19) 0.020(13) -0.028(11) 0.030(9)
C2 0.25(4) 0.064(15) 0.11(2) 0.012(15) 0.05(2) -0.02(2)
C3 0.051(9) 0.060(11) 0.118(17) 0.034(11) 0.020(10) -0.013(8)
C4 0.045(8) 0.032(8) 0.126(17) -0.016(9) -0.008(10) 0.010(6)
C5 0.021(6) 0.021(6) 0.105(14) 0.008(7) 0.008(8) -0.007(4)
C6 0.035(7) 0.033(7) 0.093(14) 0.005(8) -0.003(9) -0.003(6)
C7 0.016(5) 0.045(8) 0.123(16) -0.006(9) 0.016(8) 0.012(5)
C8 0.061(9) 0.010(6) 0.097(13) 0.009(7) -0.005(9) 0.020(6)
C9 0.44(8) 0.11(2) 0.13(3) 0.00(2) 0.18(4) 0.11(4)
C10 0.11(2) 0.29(6) 0.21(5) -0.12(4) 0.06(3) 0.02(3)
C11 0.077(11) 0.056(10) 0.090(15) 0.011(10) 0.011(11) 0.047(9)
C12 0.059(10) 0.063(12) 0.15(2) 0.024(13) 0.059(13) 0.001(9)
C13 0.023(5) 0.029(6) 0.074(11) -0.006(7) 0.016(7) 0.002(5)
C14 0.005(5) 0.043(8) 0.150(18) 0.025(10) -0.003(8) -0.014(5)
C15 0.047(7) 0.020(6) 0.086(13) -0.001(7) -0.002(9) 0.021(6)
C16 0.032(6) 0.025(6) 0.078(12) 0.002(7) 0.018(7) 0.014(5)
C17 0.029(6) 0.034(7) 0.094(13) 0.000(8) 0.017(8) 0.018(5)
C18 0.079(11) 0.027(7) 0.088(14) -0.012(8) 0.015(10) 0.002(7)
C19 0.093(15) 0.14(2) 0.12(2) -0.056(18) 0.057(15) -0.066(16)
C20 0.078(12) 0.081(14) 0.106(18) 0.034(13) 0.006(13) 0.023(11)
C21 0.139(19) 0.031(9) 0.16(2) 0.037(12) 0.109(19) 0.033(11)
C22 0.085(16) 0.065(14) 0.14(2) 0.030(15) -0.014(17) 0.019(12)
C23 0.17(3) 0.026(8) 0.14(2) 0.001(10) 0.09(2) 0.006(11)

loop_
_atom_type_symbol
_atom_type_description
_atom_type_scat_dispersion_real
_atom_type_scat_dispersion_imag
_atom_type_scat_source
C C 0.0033 0.0016
;
International Tables for Crystallography
(Vol. C, Tables 4.2.6.8 and 6.1.1.4)
;
H H 0.0000 0.0000
;
International Tables for Crystallography
(Vol. C, Table 6.1.1.4)
;
O O 0.0106 0.0060
;
International Tables for Crystallography
(Vol. C, Tables 4.2.6.8 and 6.1.1.4)
;
S S 0.1246 0.1234
;
International Tables for Crystallography
(Vol. C, Tables 4.2.6.8 and 6.1.1.4)
;
Cr Cr 0.3209 0.6236
;
International Tables for Crystallography
(Vol. C, Tables 4.2.6.8 and 6.1.1.4)
;

loop_
_geom_angle_atom_site_label_1
_geom_angle_atom_site_label_2
_geom_angle_atom_site_label_3
_geom_angle
_geom_angle_site_symmetry_1
_geom_angle_site_symmetry_3
_geom_angle_publ_flag
O5 Cr1 O5 79.3(10) 2_655 . ?
O5 Cr1 O1 92.2(6) 2_655 2_655 ?
O5 Cr1 O1 92.8(6) . 2_655 ?
O5 Cr1 O1 92.8(6) 2_655 . ?
O5 Cr1 O1 92.2(6) . . ?
O1 Cr1 O1 173.5(8) 2_655 . ?
O5 Cr1 O2 93.9(6) 2_655 2_655 ?
O5 Cr1 O2 171.5(6) . 2_655 ?
O1 Cr1 O2 82.3(6) 2_655 2_655 ?
O1 Cr1 O2 93.2(6) . 2_655 ?
O5 Cr1 O2 171.5(6) 2_655 . ?
O5 Cr1 O2 93.9(6) . . ?
O1 Cr1 O2 93.2(6) 2_655 . ?
O1 Cr1 O2 82.3(6) . . ?
O2 Cr1 O2 93.3(7) 2_655 . ?
C1 S1 C3 106.1(8) . . ?
C4 S2 C2 98.7(12) . . ?
C3 S3 C5 97.2(8) . . ?
C5 S4 C4 93.6(8) . . ?
C7 S5 C6 97.7(7) . . ?
C8 S6 C6 96.8(7) . . ?
C7 S7 C9 102.1(16) . . ?
C8 S8 C10 95.4(18) . . ?
C13 S9 C11 101.2(7) . . ?
C14 S10 C12 101.4(8) . . ?
C15 S11 C13 98.0(7) . . ?
C15 S12 C14 97.3(7) . . ?
C17 S13 C16 96.8(7) . . ?
C18 S14 C16 97.1(8) . . ?
C17 S15 C19 102.6(9) . . ?
C18 S16 C20 105.0(9) . . ?
C21 O1 Cr1 113.2(12) . . ?
C22 O2 Cr1 114.3(17) . . ?
C23 O5 Cr1 118.1(16) . . ?
H7A O7 H7B 120.9 . . ?
H7A O7 H7B 120.9 . 2 ?
H7B O7 H7B 118.2 . 2 ?
C2 C1 S1 121(2) . . ?
C2 C1 H1A 107.1 . . ?
S1 C1 H1A 107.1 . . ?
C2 C1 H1B 107.1 . . ?
S1 C1 H1B 107.1 . . ?
H1A C1 H1B 106.8 . . ?
C1 C2 S2 114(2) . . ?
C1 C2 H2A 108.7 . . ?
S2 C2 H2A 108.7 . . ?
C1 C2 H2B 108.7 . . ?
S2 C2 H2B 108.7 . . ?
H2A C2 H2B 107.6 . . ?
C4 C3 S3 118.8(17) . . ?
C4 C3 S1 122.1(18) . . ?
S3 C3 S1 118.3(10) . . ?
C3 C4 S4 116.5(17) . . ?
C3 C4 S2 132.8(18) . . ?
S4 C4 S2 110.5(8) . . ?
C6 C5 S3 124.7(12) . . ?
C6 C5 S4 121.5(13) . . ?
S3 C5 S4 113.5(10) . . ?
C5 C6 S6 125.4(12) . . ?
C5 C6 S5 123.7(13) . . ?
S6 C6 S5 110.8(11) . . ?
C8 C7 S7 128.8(16) . . ?
C8 C7 S5 115.3(13) . . ?
S7 C7 S5 115.5(8) . . ?
C7 C8 S6 119.1(14) . . ?
C7 C8 S8 122.8(15) . . ?
S6 C8 S8 118.1(8) . . ?
C10 C9 S7 117(4) . . ?
C10 C9 H9A 108.1 . . ?
S7 C9 H9A 108.1 . . ?
C10 C9 H9B 108.1 . . ?
S7 C9 H9B 108.1 . . ?
H9A C9 H9B 107.3 . . ?
C9 C10 S8 141(5) . . ?
C9 C10 H10A 101.7 . . ?
S8 C10 H10A 101.7 . . ?
C9 C10 H10B 101.7 . . ?
S8 C10 H10B 101.7 . . ?
H10A C10 H10B 104.7 . . ?
C12 C11 S9 117.6(13) . . ?
C12 C11 H11A 107.9 . . ?
S9 C11 H11A 107.9 . . ?
C12 C11 H11B 107.9 . . ?
S9 C11 H11B 107.9 . . ?
H11A C11 H11B 107.2 . . ?
C11 C12 S10 119.3(17) . . ?
C11 C12 H12A 107.5 . . ?
S10 C12 H12A 107.5 . . ?
C11 C12 H12B 107.5 . . ?
S10 C12 H12B 107.5 . . ?
H12A C12 H12B 107.0 . . ?
C14 C13 S9 126.7(13) . . ?
C14 C13 S11 116.4(13) . . ?
S9 C13 S11 116.9(7) . . ?
C13 C14 S10 129.9(15) . . ?
C13 C14 S12 115.2(13) . . ?
S10 C14 S12 114.9(8) . . ?
C16 C15 S11 123.0(11) . . ?
C16 C15 S12 123.7(11) . . ?
S11 C15 S12 113.1(11) . . ?
C15 C16 S13 123.7(11) . . ?
C15 C16 S14 122.6(10) . . ?
S13 C16 S14 113.7(9) . . ?
C18 C17 S13 119.0(13) . . ?
C18 C17 S15 123.6(14) . . ?
S13 C17 S15 117.3(7) . . ?
C17 C18 S16 130.1(15) . . ?
C17 C18 S14 113.3(14) . . ?
S16 C18 S14 116.1(10) . . ?
C20 C19 S15 114.0(16) . . ?
C20 C19 H19A 108.8 . . ?
S15 C19 H19A 108.8 . . ?
C20 C19 H19B 108.8 . . ?
S15 C19 H19B 108.8 . . ?
H19A C19 H19B 107.6 . . ?
C19 C20 S16 114.7(15) . . ?
C19 C20 H20A 108.6 . . ?
S16 C20 H20A 108.6 . . ?
C19 C20 H20B 108.6 . . ?
S16 C20 H20B 108.6 . . ?
H20A C20 H20B 107.6 . . ?
O3 C21 O1 124(3) . . ?
O3 C21 C22 124(3) . . ?
O1 C21 C22 112.8(19) . . ?
O4 C22 O2 120(3) . . ?
O4 C22 C21 123(3) . . ?
O2 C22 C21 116(2) . . ?
O6 C23 O5 127(3) . . ?
O6 C23 C23 120.8(17) . 2_655 ?
O5 C23 C23 112.2(14) . 2_655 ?

loop_
_geom_bond_atom_site_label_1
_geom_bond_atom_site_label_2
_geom_bond_distance
_geom_bond_site_symmetry_2
_geom_bond_publ_flag
Cr1 O5 1.948(15) 2_655 ?
Cr1 O5 1.948(15) . ?
Cr1 O1 1.972(12) 2_655 ?
Cr1 O1 1.972(12) . ?
Cr1 O2 1.994(13) 2_655 ?
Cr1 O2 1.994(13) . ?
S1 C1 1.72(2) . ?
S1 C3 1.77(2) . ?
S2 C4 1.789(19) . ?
S2 C2 1.93(3) . ?
S3 C3 1.68(2) . ?
S3 C5 1.721(16) . ?
S4 C5 1.776(14) . ?
S4 C4 1.78(2) . ?
S5 C7 1.74(2) . ?
S5 C6 1.794(16) . ?
S6 C8 1.723(19) . ?
S6 C6 1.785(17) . ?
S7 C7 1.737(15) . ?
S7 C9 1.85(5) . ?
S8 C8 1.751(18) . ?
S8 C10 1.83(3) . ?
S9 C13 1.710(17) . ?
S9 C11 1.736(18) . ?
S10 C14 1.705(16) . ?
S10 C12 1.72(2) . ?
S11 C15 1.750(15) . ?
S11 C13 1.765(14) . ?
S12 C15 1.771(15) . ?
S12 C14 1.79(2) . ?
S13 C17 1.700(18) . ?
S13 C16 1.758(13) . ?
S14 C18 1.76(2) . ?
S14 C16 1.776(15) . ?
S15 C17 1.732(15) . ?
S15 C19 1.76(3) . ?
S16 C18 1.70(2) . ?
S16 C20 1.72(2) . ?
O1 C21 1.37(3) . ?
O2 C22 1.29(3) . ?
O3 C21 1.13(2) . ?
O4 C22 1.14(3) . ?
O5 C23 1.32(2) . ?
O6 C23 1.20(3) . ?
O7 H7A 0.9182 . ?
O7 H7B 0.8212 . ?
O7 H7B 0.8212 2 ?
C1 C2 1.38(3) . ?
C1 H1A 0.9700 . ?
C1 H1B 0.9700 . ?
C2 H2A 0.9700 . ?
C2 H2B 0.9700 . ?
C3 C4 1.32(2) . ?
C5 C6 1.26(3) . ?
C7 C8 1.360(18) . ?
C9 C10 1.08(5) . ?
C9 H9A 0.9700 . ?
C9 H9B 0.9700 . ?
C10 H10A 0.9700 . ?
C10 H10B 0.9700 . ?
C11 C12 1.49(2) . ?
C11 H11A 0.9700 . ?
C11 H11B 0.9700 . ?
C12 H12A 0.9700 . ?
C12 H12B 0.9700 . ?
C13 C14 1.392(17) . ?
C15 C16 1.31(2) . ?
C17 C18 1.43(2) . ?
C19 C20 1.60(3) . ?
C19 H19A 0.9700 . ?
C19 H19B 0.9700 . ?
C20 H20A 0.9700 . ?
C20 H20B 0.9700 . ?
C21 C22 1.50(4) . ?
C23 C23 1.49(5) 2_655 ?

loop_
_geom_hbond_atom_site_label_D
_geom_hbond_atom_site_label_H
_geom_hbond_atom_site_label_A
_geom_hbond_site_symmetry_D
_geom_hbond_site_symmetry_H
_geom_hbond_site_symmetry_A
_geom_hbond_distance_DA
_geom_hbond_distance_DH
_geom_hbond_distance_HA
_geom_hbond_angle_DHA
_geom_hbond_publ_flag
O7 H7A O3 . . . 2.99(2) 0.92(2) 2.458(15) 117.5(3) no
O7 H7A O3 . . 2_555 2.99(2) 0.92(2) 2.458(15) 117.5(3) no
O7 H7B O6 . . 3_445 3.00(3) 0.821(10) 2.388(19) 131.9(12) no
O7 H7B O6 . 2_555 4_545 3.00(3) 0.821(10) 2.388(19) 131.9(12) no

loop_
_geom_torsion_atom_site_label_1
_geom_torsion_atom_site_label_2
_geom_torsion_atom_site_label_3
_geom_torsion_atom_site_label_4
_geom_torsion
_geom_torsion_site_symmetry_1
_geom_torsion_site_symmetry_2
_geom_torsion_site_symmetry_3
_geom_torsion_site_symmetry_4
_geom_torsion_publ_flag
C3 S1 C1 C2 -44(2) . . . . ?
S1 C1 C2 S2 62(3) . . . . ?
C5 S3 C3 C4 -3.1(17) . . . . ?
C5 S3 C3 S1 -173.1(11) . . . . ?
C1 S1 C3 C4 14.0(19) . . . . ?
C1 S1 C3 S3 -176.3(11) . . . . ?
S3 C3 C4 S4 6(2) . . . . ?
S1 C3 C4 S4 175.8(9) . . . . ?
S3 C3 C4 S2 -179.5(11) . . . . ?
S1 C3 C4 S2 -10(3) . . . . ?
C5 S4 C4 C3 -5.8(14) . . . . ?
C5 S4 C4 S2 178.7(8) . . . . ?
C2 S2 C4 C3 20(2) . . . . ?
C2 S2 C4 S4 -165.4(10) . . . . ?
C3 S3 C5 C6 -174.6(14) . . . . ?
C3 S3 C5 S4 -1.1(10) . . . . ?
C4 S4 C5 C6 177.2(13) . . . . ?
C4 S4 C5 S3 3.5(9) . . . . ?
S3 C5 C6 S6 178.7(7) . . . . ?
S4 C5 C6 S6 6(2) . . . . ?
S3 C5 C6 S5 -7(2) . . . . ?
S4 C5 C6 S5 -179.9(7) . . . . ?
C8 S6 C6 C5 172.7(14) . . . . ?
C8 S6 C6 S5 -2.3(9) . . . . ?
C7 S5 C6 C5 -171.2(14) . . . . ?
C7 S5 C6 S6 3.8(9) . . . . ?
C9 S7 C7 C8 -22(2) . . . . ?
C9 S7 C7 S5 150.4(15) . . . . ?
C6 S5 C7 C8 -4.5(14) . . . . ?
C6 S5 C7 S7 -177.8(9) . . . . ?
S7 C7 C8 S6 175.9(9) . . . . ?
S5 C7 C8 S6 3.7(17) . . . . ?
S7 C7 C8 S8 -5(2) . . . . ?
S5 C7 C8 S8 -177.3(9) . . . . ?
C6 S6 C8 C7 -0.8(14) . . . . ?
C6 S6 C8 S8 -179.9(9) . . . . ?
C10 S8 C8 C7 27.9(19) . . . . ?
C10 S8 C8 S6 -153.1(15) . . . . ?
C7 S7 C9 C10 19(6) . . . . ?
S7 C9 C10 S8 13(11) . . . . ?
C8 S8 C10 C9 -38(9) . . . . ?
C13 S9 C11 C12 -45.5(19) . . . . ?
S9 C11 C12 S10 63(2) . . . . ?
C14 S10 C12 C11 -37.5(16) . . . . ?
C11 S9 C13 C14 16.9(15) . . . . ?
C11 S9 C13 S11 -165.6(9) . . . . ?
C15 S11 C13 C14 -0.4(12) . . . . ?
C15 S11 C13 S9 -178.1(8) . . . . ?
S9 C13 C14 S10 -2(2) . . . . ?
S11 C13 C14 S10 -179.2(9) . . . . ?
S9 C13 C14 S12 177.4(8) . . . . ?
S11 C13 C14 S12 -0.1(15) . . . . ?
C12 S10 C14 C13 8.1(16) . . . . ?
C12 S10 C14 S12 -171.0(10) . . . . ?
C15 S12 C14 C13 0.6(12) . . . . ?
C15 S12 C14 S10 179.8(9) . . . . ?
C13 S11 C15 C16 176.8(13) . . . . ?
C13 S11 C15 S12 0.8(9) . . . . ?
C14 S12 C15 C16 -176.9(13) . . . . ?
C14 S12 C15 S11 -0.8(9) . . . . ?
S11 C15 C16 S13 3(2) . . . . ?
S12 C15 C16 S13 179.0(8) . . . . ?
S11 C15 C16 S14 -178.6(7) . . . . ?
S12 C15 C16 S14 -3.0(19) . . . . ?
C17 S13 C16 C15 177.6(13) . . . . ?
C17 S13 C16 S14 -0.6(9) . . . . ?
C18 S14 C16 C15 -178.0(13) . . . . ?
C18 S14 C16 S13 0.2(9) . . . . ?
C16 S13 C17 C18 0.9(13) . . . . ?
C16 S13 C17 S15 -177.9(9) . . . . ?
C19 S15 C17 C18 -24.4(16) . . . . ?
C19 S15 C17 S13 154.3(11) . . . . ?
S13 C17 C18 S16 -172.0(10) . . . . ?
S15 C17 C18 S16 7(2) . . . . ?
S13 C17 C18 S14 -0.9(16) . . . . ?
S15 C17 C18 S14 177.8(9) . . . . ?
C20 S16 C18 C17 -11.1(18) . . . . ?
C20 S16 C18 S14 178.0(10) . . . . ?
C16 S14 C18 C17 0.4(12) . . . . ?
C16 S14 C18 S16 172.9(9) . . . . ?
C17 S15 C19 C20 52.6(15) . . . . ?
S15 C19 C20 S16 -65.6(18) . . . . ?
C18 S16 C20 C19 39.1(18) . . . . ?
Cr1 O1 C21 O3 165.0(19) . . . . ?
Cr1 O1 C21 C22 -11(2) . . . . ?
Cr1 O2 C22 O4 -175.9(17) . . . . ?
Cr1 O2 C22 C21 -1(2) . . . . ?
O3 C21 C22 O4 7(4) . . . . ?
O1 C21 C22 O4 -177(2) . . . . ?
O3 C21 C22 O2 -168(2) . . . . ?
O1 C21 C22 O2 8(3) . . . . ?
Cr1 O5 C23 O6 -177(2) . . . . ?
Cr1 O5 C23 C23 -1(3) . . . 2_655 ?
